data_4108762
loop_
_publ_author_name
'Kevin D. Hesp'
'Robert McDonald'
'Michael J. Ferguson'
'Mark Stradiotto'

_publ_section_title
;
 New Cationic and Zwitterionic Cp*M(\k2-P,S) Complexes (M = Rh, Ir):
 Divergent Reactivity Pathways Arising from Alternative Modes of Ancillary
 Ligand Participation in Substrate Activation
;
_journal_name_full 'Journal of the American Chemical Society'
_journal_page_first 16394
_journal_page_last 16406
_journal_paper_doi 10.1021/ja8062277
_journal_volume 130
_journal_year 2008
_chemical_formula_moiety 'C27 H37 Ir N P S'
_chemical_formula_sum 'C27 H37 Ir N P S'
_chemical_formula_weight 630.81
_chemical_name_systematic
; 
 ? 
;
_space_group_IT_number 14
_symmetry_cell_setting monoclinic
_symmetry_space_group_name_Hall '-P 2ybc'
_symmetry_space_group_name_H-M 'P 1 21/c 1'
_atom_sites_solution_hydrogens geom
_atom_sites_solution_primary direct
_atom_sites_solution_secondary difmap
_audit_creation_method SHELXL-97
_cell_angle_alpha 90.00
_cell_angle_beta 95.6603(9)
_cell_angle_gamma 90.00
_cell_formula_units_Z 4
_cell_length_a 8.0173(5)
_cell_length_b 19.3970(13)
_cell_length_c 16.3635(11)
_cell_measurement_reflns_used 6399
_cell_measurement_temperature 193(2)
_cell_measurement_theta_max 27.48
_cell_measurement_theta_min 2.44
_cell_volume 2532.3(3)
_computing_cell_refinement 'Bruker SAINT (Bruker, 1997)'
_computing_data_collection 'Bruker SMART (Bruker, 1997)'
_computing_data_reduction 'Bruker SAINT (Bruker, 1997)'
_computing_molecular_graphics 'Bruker SHELXTL (Bruker, 1997)'
_computing_publication_material 'Bruker SHELXTL (Bruker, 1997)'
_computing_structure_refinement 'SHELXL-97 (Sheldrick, 1997)'
_computing_structure_solution 'DIRDIF-96 (Beurskens et al., 1996)'
_diffrn_ambient_temperature 193(2)
_diffrn_detector_area_resol_mean 8.192
_diffrn_measured_fraction_theta_full 0.999
_diffrn_measured_fraction_theta_max 0.999
_diffrn_measurement_device_type 'Bruker PLATFORM diffractometer/SMART 1000 CCD area detector'
_diffrn_measurement_method '\w scans'
_diffrn_radiation_monochromator graphite
_diffrn_radiation_source 'fine-focus sealed tube'
_diffrn_radiation_type MoK\a
_diffrn_radiation_wavelength 0.71073
_diffrn_reflns_av_R_equivalents 0.0188
_diffrn_reflns_av_sigmaI/netI 0.0155
_diffrn_reflns_limit_h_max 10
_diffrn_reflns_limit_h_min -10
_diffrn_reflns_limit_k_max 25
_diffrn_reflns_limit_k_min -25
_diffrn_reflns_limit_l_max 21
_diffrn_reflns_limit_l_min -21
_diffrn_reflns_number 21919
_diffrn_reflns_theta_full 27.49
_diffrn_reflns_theta_max 27.49
_diffrn_reflns_theta_min 1.63
_diffrn_standards_decay_% 0
_diffrn_standards_interval_time 0
_diffrn_standards_number 0
_exptl_absorpt_coefficient_mu 5.433
_exptl_absorpt_correction_T_max 0.3680
_exptl_absorpt_correction_T_min 0.2199
_exptl_absorpt_correction_type multi-scan
_exptl_absorpt_process_details 'SADABS (Sheldrick, 1996)'
_exptl_crystal_colour orange
_exptl_crystal_density_diffrn 1.655
_exptl_crystal_description prism
_exptl_crystal_F_000 1256
_exptl_crystal_size_max 0.40
_exptl_crystal_size_mid 0.40
_exptl_crystal_size_min 0.23
_refine_diff_density_max 2.008
_refine_diff_density_min -0.344
_refine_diff_density_rms 0.099
_refine_ls_extinction_method none
_refine_ls_goodness_of_fit_ref 1.097
_refine_ls_hydrogen_treatment constr
_refine_ls_matrix_type full
_refine_ls_number_parameters 286
_refine_ls_number_reflns 5811
_refine_ls_number_restraints 0
_refine_ls_restrained_S_all 1.097
_refine_ls_R_factor_all 0.0227
_refine_ls_R_factor_gt 0.0203
_refine_ls_shift/su_max 0.001
_refine_ls_shift/su_mean 0.000
_refine_ls_structure_factor_coef Fsqd
_refine_ls_weighting_details 'calc w=1/[\s^2^(Fo^2^)+(0.0281P)^2^+1.8694P] where P=(Fo^2^+2Fc^2^)/3'
_refine_ls_weighting_scheme calc
_refine_ls_wR_factor_gt 0.0501
_refine_ls_wR_factor_ref 0.0512
_reflns_number_gt 5416
_reflns_number_total 5811
_reflns_threshold_expression I>2\s(I)
_cod_data_source_file ja8062277_si_001_1.cif
_cod_data_source_block dal07a4
_cod_original_sg_symbol_H-M 'P 21/c'
_cod_database_code 4108762

loop_
_symmetry_equiv_pos_as_xyz
'x, y, z'
'-x, y+1/2, -z+1/2'
'-x, -y, -z'
'x, -y-1/2, z-1/2'

loop_
_atom_site_label
_atom_site_type_symbol
_atom_site_fract_x
_atom_site_fract_y
_atom_site_fract_z
_atom_site_U_iso_or_equiv
_atom_site_adp_type
_atom_site_occupancy
_atom_site_symmetry_multiplicity
_atom_site_calc_flag
_atom_site_refinement_flags
Ir Ir 0.144496(11) 0.318074(5) 0.078514(5) 0.02067(4) Uani 1 1 d .
S S 0.39206(8) 0.28873(3) 0.01732(4) 0.02507(12) Uani 1 1 d .
P P 0.23058(8) 0.23078(3) 0.16551(4) 0.02132(12) Uani 1 1 d .
N N 0.0376(3) 0.23600(11) 0.01363(13) 0.0256(4) Uani 1 1 d .
C1 C 0.2675(3) 0.16835(13) 0.08170(15) 0.0232(5) Uani 1 1 d .
C2 C 0.4114(3) 0.20202(13) 0.04128(14) 0.0234(5) Uani 1 1 d .
C3 C 0.5385(3) 0.15619(14) 0.03731(16) 0.0292(5) Uani 1 1 d .
H3 H 0.6400 0.1649 0.0136 0.035 Uiso 1 1 calc R
C3A C 0.4946(3) 0.09167(14) 0.07508(16) 0.0302(5) Uani 1 1 d .
C4 C 0.5842(4) 0.02983(16) 0.08666(18) 0.0393(7) Uani 1 1 d .
H4 H 0.6938 0.0256 0.0699 0.047 Uiso 1 1 calc R
C5 C 0.5092(4) -0.02498(16) 0.12311(19) 0.0436(8) Uani 1 1 d .
H5 H 0.5684 -0.0673 0.1307 0.052 Uiso 1 1 calc R
C6 C 0.3506(4) -0.01977(15) 0.14873(19) 0.0430(7) Uani 1 1 d .
H6 H 0.3023 -0.0583 0.1735 0.052 Uiso 1 1 calc R
C7 C 0.2610(4) 0.04190(15) 0.13842(18) 0.0355(6) Uani 1 1 d .
H7 H 0.1522 0.0458 0.1562 0.043 Uiso 1 1 calc R
C7A C 0.3334(3) 0.09724(13) 0.10189(15) 0.0280(5) Uani 1 1 d .
C10 C -0.0581(3) 0.38815(13) 0.02323(16) 0.0275(5) Uani 1 1 d .
C11 C -0.0655(3) 0.38380(13) 0.11057(16) 0.0276(5) Uani 1 1 d .
C12 C 0.0875(3) 0.41365(14) 0.14965(17) 0.0301(5) Uani 1 1 d .
C13 C 0.1923(3) 0.43170(14) 0.08766(18) 0.0312(6) Uani 1 1 d .
C14 C 0.1002(3) 0.41577(13) 0.00845(17) 0.0299(6) Uani 1 1 d .
C15 C -0.1908(4) 0.36270(16) -0.04014(17) 0.0348(6) Uani 1 1 d .
H15A H -0.1733 0.3827 -0.0936 0.042 Uiso 1 1 calc R
H15B H -0.3013 0.3763 -0.0249 0.042 Uiso 1 1 calc R
H15C H -0.1849 0.3123 -0.0435 0.042 Uiso 1 1 calc R
C16 C -0.2181(4) 0.36622(17) 0.15221(19) 0.0391(7) Uani 1 1 d .
H16A H -0.1841 0.3453 0.2058 0.047 Uiso 1 1 calc R
H16B H -0.2877 0.3336 0.1182 0.047 Uiso 1 1 calc R
H16C H -0.2825 0.4083 0.1599 0.047 Uiso 1 1 calc R
C17 C 0.1162(4) 0.43153(18) 0.23898(19) 0.0432(7) Uani 1 1 d .
H17A H 0.2364 0.4380 0.2544 0.052 Uiso 1 1 calc R
H17B H 0.0745 0.3941 0.2717 0.052 Uiso 1 1 calc R
H17C H 0.0564 0.4742 0.2493 0.052 Uiso 1 1 calc R
C18 C 0.3616(4) 0.46585(15) 0.1003(2) 0.0471(8) Uani 1 1 d .
H18A H 0.3506 0.5147 0.0853 0.057 Uiso 1 1 calc R
H18B H 0.4384 0.4433 0.0657 0.057 Uiso 1 1 calc R
H18C H 0.4059 0.4618 0.1581 0.057 Uiso 1 1 calc R
C19 C 0.1624(4) 0.43132(15) -0.07304(19) 0.0398(7) Uani 1 1 d .
H19A H 0.0959 0.4055 -0.1162 0.048 Uiso 1 1 calc R
H19B H 0.2804 0.4178 -0.0719 0.048 Uiso 1 1 calc R
H19C H 0.1515 0.4808 -0.0843 0.048 Uiso 1 1 calc R
C21 C 0.0845(3) 0.18996(14) 0.23118(17) 0.0294(6) Uani 1 1 d .
H21 H 0.1382 0.1466 0.2539 0.035 Uiso 1 1 calc R
C22 C -0.0838(4) 0.17040(17) 0.1845(2) 0.0405(7) Uani 1 1 d .
H22A H -0.0643 0.1415 0.1373 0.049 Uiso 1 1 calc R
H22B H -0.1436 0.2123 0.1653 0.049 Uiso 1 1 calc R
H22C H -0.1514 0.1449 0.2211 0.049 Uiso 1 1 calc R
C23 C 0.0584(4) 0.23750(16) 0.30385(17) 0.0374(6) Uani 1 1 d .
H23A H 0.1675 0.2505 0.3319 0.045 Uiso 1 1 calc R
H23B H -0.0072 0.2133 0.3424 0.045 Uiso 1 1 calc R
H23C H -0.0019 0.2791 0.2837 0.045 Uiso 1 1 calc R
C24 C 0.4355(3) 0.23663(14) 0.22835(15) 0.0266(5) Uani 1 1 d .
H24 H 0.5221 0.2366 0.1884 0.032 Uiso 1 1 calc R
C25 C 0.4587(4) 0.30457(16) 0.2755(2) 0.0382(7) Uani 1 1 d .
H25A H 0.4281 0.3431 0.2383 0.046 Uiso 1 1 calc R
H25B H 0.5761 0.3093 0.2979 0.046 Uiso 1 1 calc R
H25C H 0.3868 0.3048 0.3206 0.046 Uiso 1 1 calc R
C26 C 0.4782(4) 0.17504(15) 0.28560(19) 0.0379(7) Uani 1 1 d .
H26A H 0.4661 0.1321 0.2539 0.046 Uiso 1 1 calc R
H26B H 0.4017 0.1743 0.3288 0.046 Uiso 1 1 calc R
H26C H 0.5939 0.1793 0.3106 0.046 Uiso 1 1 calc R
C27 C 0.1075(3) 0.17735(13) 0.02212(16) 0.0248(5) Uani 1 1 d .
C28 C 0.0459(4) 0.11641(15) -0.02963(18) 0.0358(6) Uani 1 1 d .
H28A H -0.0487 0.1306 -0.0685 0.043 Uiso 1 1 calc R
H28B H 0.0096 0.0798 0.0060 0.043 Uiso 1 1 calc R
H28C H 0.1367 0.0992 -0.0600 0.043 Uiso 1 1 calc R

loop_
_atom_site_aniso_label
_atom_site_aniso_U_11
_atom_site_aniso_U_22
_atom_site_aniso_U_33
_atom_site_aniso_U_23
_atom_site_aniso_U_13
_atom_site_aniso_U_12
Ir 0.02085(6) 0.02058(6) 0.02075(6) 0.00058(3) 0.00294(4) 0.00238(3)
S 0.0256(3) 0.0235(3) 0.0272(3) 0.0032(2) 0.0082(2) 0.0016(2)
P 0.0225(3) 0.0229(3) 0.0187(3) 0.0007(2) 0.0026(2) 0.0002(2)
N 0.0259(10) 0.0262(11) 0.0241(10) -0.0016(8) -0.0006(8) -0.0006(8)
C1 0.0265(12) 0.0216(11) 0.0217(12) 0.0017(9) 0.0036(9) 0.0005(9)
C2 0.0266(12) 0.0251(12) 0.0187(11) -0.0005(9) 0.0026(9) 0.0015(10)
C3 0.0284(13) 0.0318(14) 0.0277(13) -0.0020(11) 0.0040(10) 0.0060(11)
C3A 0.0363(14) 0.0277(13) 0.0254(12) -0.0030(10) -0.0036(10) 0.0071(11)
C4 0.0433(16) 0.0344(16) 0.0381(16) -0.0029(12) -0.0063(12) 0.0128(13)
C5 0.060(2) 0.0282(15) 0.0394(16) 0.0013(12) -0.0136(14) 0.0140(13)
C6 0.063(2) 0.0246(14) 0.0392(16) 0.0050(12) -0.0067(14) 0.0007(13)
C7 0.0438(16) 0.0281(14) 0.0337(14) 0.0009(11) -0.0011(12) -0.0017(12)
C7A 0.0373(14) 0.0231(12) 0.0227(12) -0.0021(10) -0.0020(10) 0.0027(10)
C10 0.0293(13) 0.0262(13) 0.0272(13) 0.0004(10) 0.0034(10) 0.0093(10)
C11 0.0270(12) 0.0272(13) 0.0289(13) -0.0008(10) 0.0041(10) 0.0092(10)
C12 0.0304(13) 0.0274(13) 0.0321(14) -0.0035(11) 0.0011(10) 0.0094(10)
C13 0.0298(13) 0.0231(12) 0.0406(15) -0.0014(11) 0.0034(11) 0.0050(10)
C14 0.0341(14) 0.0207(12) 0.0358(14) 0.0028(10) 0.0082(11) 0.0085(10)
C15 0.0336(14) 0.0380(16) 0.0314(14) -0.0009(12) -0.0037(11) 0.0107(12)
C16 0.0302(14) 0.0497(18) 0.0384(16) 0.0027(13) 0.0093(12) 0.0104(13)
C17 0.0483(18) 0.0442(18) 0.0354(16) -0.0144(13) -0.0042(13) 0.0122(14)
C18 0.0354(16) 0.0248(15) 0.081(3) 0.0008(15) 0.0038(15) -0.0026(12)
C19 0.0526(18) 0.0304(15) 0.0386(16) 0.0099(12) 0.0154(14) 0.0097(13)
C21 0.0303(14) 0.0332(14) 0.0257(13) 0.0052(10) 0.0082(10) -0.0022(10)
C22 0.0310(15) 0.0516(19) 0.0402(17) 0.0034(14) 0.0096(12) -0.0090(13)
C23 0.0406(16) 0.0442(17) 0.0296(14) 0.0007(12) 0.0141(12) -0.0005(13)
C24 0.0245(12) 0.0330(13) 0.0216(12) 0.0001(10) -0.0002(9) 0.0017(10)
C25 0.0358(16) 0.0412(16) 0.0361(16) -0.0080(13) -0.0036(12) -0.0048(12)
C26 0.0434(17) 0.0415(17) 0.0272(14) 0.0034(12) -0.0052(12) 0.0100(13)
C27 0.0271(12) 0.0256(13) 0.0212(12) -0.0003(9) 0.0005(10) -0.0030(9)
C28 0.0425(16) 0.0285(14) 0.0343(15) -0.0054(11) -0.0058(12) -0.0012(12)

loop_
_atom_type_symbol
_atom_type_description
_atom_type_scat_dispersion_real
_atom_type_scat_dispersion_imag
_atom_type_scat_source
C C 0.0033 0.0016 'International Tables Vol C Tables 4.2.6.8 and 6.1.1.4'
H H 0.0000 0.0000 'International Tables Vol C Tables 4.2.6.8 and 6.1.1.4'
N N 0.0061 0.0033 'International Tables Vol C Tables 4.2.6.8 and 6.1.1.4'
P P 0.1023 0.0942 'International Tables Vol C Tables 4.2.6.8 and 6.1.1.4'
S S 0.1246 0.1234 'International Tables Vol C Tables 4.2.6.8 and 6.1.1.4'
Ir Ir -1.4442 7.9887 'International Tables Vol C Tables 4.2.6.8 and 6.1.1.4'

loop_
_geom_angle_atom_site_label_1
_geom_angle_atom_site_label_2
_geom_angle_atom_site_label_3
_geom_angle
N Ir C11 106.28(9)
N Ir C14 110.89(10)
C11 Ir C14 62.98(10)
N Ir C13 149.03(10)
C11 Ir C13 63.05(10)
C14 Ir C13 38.17(10)
N Ir C10 90.72(9)
C11 Ir C10 37.67(9)
C14 Ir C10 37.11(10)
C13 Ir C10 62.75(10)
N Ir C12 143.82(9)
C11 Ir C12 37.72(9)
C14 Ir C12 62.39(10)
C13 Ir C12 36.87(10)
C10 Ir C12 62.27(9)
N Ir P 80.32(6)
C11 Ir P 118.09(7)
C14 Ir P 168.34(8)
C13 Ir P 130.64(8)
C10 Ir P 150.19(7)
C12 Ir P 110.64(7)
N Ir S 85.40(6)
C11 Ir S 157.28(7)
C14 Ir S 94.83(7)
C13 Ir S 96.86(7)
C10 Ir S 125.27(7)
C12 Ir S 129.25(7)
P Ir S 82.59(2)
C2 S Ir 101.35(8)
C21 P C24 106.38(12)
C21 P C1 107.70(12)
C24 P C1 104.49(12)
C21 P Ir 120.88(9)
C24 P Ir 119.94(9)
C1 P Ir 94.76(8)
C27 N Ir 118.76(17)
C7A C1 C2 102.9(2)
C7A C1 C27 119.7(2)
C2 C1 C27 107.1(2)
C7A C1 P 120.64(18)
C2 C1 P 102.74(16)
C27 C1 P 102.00(16)
C3 C2 C1 110.0(2)
C3 C2 S 132.5(2)
C1 C2 S 117.26(18)
C2 C3 C3A 109.2(2)
C4 C3A C7A 119.8(3)
C4 C3A C3 130.7(3)
C7A C3A C3 109.5(2)
C5 C4 C3A 118.5(3)
C6 C5 C4 121.7(3)
C5 C6 C7 120.2(3)
C7A C7 C6 119.0(3)
C7 C7A C3A 120.7(3)
C7 C7A C1 130.9(3)
C3A C7A C1 108.4(2)
C14 C10 C11 108.4(2)
C14 C10 C15 126.4(2)
C11 C10 C15 125.0(2)
C14 C10 Ir 70.90(14)
C11 C10 Ir 70.27(14)
C15 C10 Ir 121.21(18)
C10 C11 C12 107.4(2)
C10 C11 C16 125.5(2)
C12 C11 C16 125.8(2)
C10 C11 Ir 72.06(14)
C12 C11 Ir 72.78(14)
C16 C11 Ir 130.6(2)
C13 C12 C11 108.5(2)
C13 C12 C17 126.5(3)
C11 C12 C17 124.4(3)
C13 C12 Ir 70.80(15)
C11 C12 Ir 69.50(14)
C17 C12 Ir 132.3(2)
C12 C13 C14 107.4(2)
C12 C13 C18 126.7(3)
C14 C13 C18 125.8(3)
C12 C13 Ir 72.33(15)
C14 C13 Ir 70.38(15)
C18 C13 Ir 126.00(19)
C10 C14 C13 108.1(2)
C10 C14 C19 127.5(3)
C13 C14 C19 124.3(3)
C10 C14 Ir 72.00(15)
C13 C14 Ir 71.45(15)
C19 C14 Ir 125.41(18)
C22 C21 C23 110.7(2)
C22 C21 P 113.3(2)
C23 C21 P 109.67(19)
C25 C24 C26 110.7(2)
C25 C24 P 112.95(19)
C26 C24 P 115.0(2)
N C27 C28 121.6(2)
N C27 C1 120.1(2)
C28 C27 C1 118.2(2)

loop_
_geom_bond_atom_site_label_1
_geom_bond_atom_site_label_2
_geom_bond_distance
Ir N 2.053(2)
Ir C11 2.216(2)
Ir C14 2.225(3)
Ir C13 2.240(3)
Ir C10 2.240(2)
Ir C12 2.260(3)
Ir P 2.2752(6)
Ir S 2.3787(6)
S C2 1.730(3)
P C21 1.844(3)
P C24 1.854(3)
P C1 1.875(3)
N C27 1.270(3)
C1 C7A 1.502(3)
C1 C2 1.531(3)
C1 C27 1.543(4)
C2 C3 1.359(4)
C3 C3A 1.454(4)
C3A C4 1.401(4)
C3A C7A 1.410(4)
C4 C5 1.385(5)
C5 C6 1.381(5)
C6 C7 1.397(4)
C7 C7A 1.383(4)
C10 C14 1.421(4)
C10 C11 1.439(4)
C10 C15 1.494(4)
C11 C12 1.447(4)
C11 C16 1.498(4)
C12 C13 1.423(4)
C12 C17 1.498(4)
C13 C14 1.460(4)
C13 C18 1.506(4)
C14 C19 1.500(4)
C21 C22 1.532(4)
C21 C23 1.535(4)
C24 C25 1.530(4)
C24 C26 1.536(4)
C27 C28 1.509(4)

loop_
_geom_torsion_atom_site_label_1
_geom_torsion_atom_site_label_2
_geom_torsion_atom_site_label_3
_geom_torsion_atom_site_label_4
_geom_torsion
N Ir S C2 -52.33(10)
C11 Ir S C2 -174.8(2)
C14 Ir S C2 -162.96(11)
C13 Ir S C2 158.72(11)
C10 Ir S C2 -139.96(12)
C12 Ir S C2 139.14(12)
P Ir S C2 28.48(9)
N Ir P C21 -76.19(12)
C11 Ir P C21 27.18(14)
C14 Ir P C21 119.3(4)
C13 Ir P C21 104.54(14)
C10 Ir P C21 -1.97(18)
C12 Ir P C21 67.98(13)
S Ir P C21 -162.76(11)
N Ir P C24 147.45(11)
C11 Ir P C24 -109.17(12)
C14 Ir P C24 -17.0(4)
C13 Ir P C24 -31.82(14)
C10 Ir P C24 -138.33(16)
C12 Ir P C24 -68.38(12)
S Ir P C24 60.88(10)
N Ir P C1 37.72(10)
C11 Ir P C1 141.09(11)
C14 Ir P C1 -126.7(3)
C13 Ir P C1 -141.55(12)
C10 Ir P C1 111.94(16)
C12 Ir P C1 -178.11(11)
S Ir P C1 -48.85(8)
C11 Ir N C27 -145.3(2)
C14 Ir N C27 147.9(2)
C13 Ir N C27 150.2(2)
C10 Ir N C27 179.9(2)
C12 Ir N C27 -140.6(2)
P Ir N C27 -28.73(19)
S Ir N C27 54.5(2)
C21 P C1 C7A -56.9(2)
C24 P C1 C7A 55.9(2)
Ir P C1 C7A 178.5(2)
C21 P C1 C2 -170.46(16)
C24 P C1 C2 -57.61(18)
Ir P C1 C2 64.99(15)
C21 P C1 C27 78.69(18)
C24 P C1 C27 -168.46(16)
Ir P C1 C27 -45.86(15)
C7A C1 C2 C3 1.3(3)
C27 C1 C2 C3 -125.7(2)
P C1 C2 C3 127.3(2)
C7A C1 C2 S -174.01(17)
C27 C1 C2 S 59.0(2)
P C1 C2 S -48.0(2)
Ir S C2 C3 -167.1(2)
Ir S C2 C1 6.86(19)
C1 C2 C3 C3A -1.5(3)
S C2 C3 C3A 172.8(2)
C2 C3 C3A C4 -179.3(3)
C2 C3 C3A C7A 1.2(3)
C7A C3A C4 C5 1.3(4)
C3 C3A C4 C5 -178.3(3)
C3A C4 C5 C6 -0.7(4)
C4 C5 C6 C7 -0.1(5)
C5 C6 C7 C7A 0.3(4)
C6 C7 C7A C3A 0.3(4)
C6 C7 C7A C1 178.8(3)
C4 C3A C7A C7 -1.1(4)
C3 C3A C7A C7 178.5(2)
C4 C3A C7A C1 -179.9(2)
C3 C3A C7A C1 -0.3(3)
C2 C1 C7A C7 -179.2(3)
C27 C1 C7A C7 -60.7(4)
P C1 C7A C7 67.3(4)
C2 C1 C7A C3A -0.5(3)
C27 C1 C7A C3A 118.0(3)
P C1 C7A C3A -114.0(2)
N Ir C10 C14 -125.07(16)
C11 Ir C10 C14 118.7(2)
C13 Ir C10 C14 38.28(16)
C12 Ir C10 C14 80.05(17)
P Ir C10 C14 163.37(13)
S Ir C10 C14 -40.19(18)
N Ir C10 C11 116.26(16)
C14 Ir C10 C11 -118.7(2)
C13 Ir C10 C11 -80.39(17)
C12 Ir C10 C11 -38.62(16)
P Ir C10 C11 44.7(2)
S Ir C10 C11 -158.86(13)
N Ir C10 C15 -3.4(2)
C11 Ir C10 C15 -119.7(3)
C14 Ir C10 C15 121.6(3)
C13 Ir C10 C15 159.9(3)
C12 Ir C10 C15 -158.3(3)
P Ir C10 C15 -75.0(3)
S Ir C10 C15 81.4(2)
C14 C10 C11 C12 3.8(3)
C15 C10 C11 C12 179.6(2)
Ir C10 C11 C12 64.68(17)
C14 C10 C11 C16 171.5(3)
C15 C10 C11 C16 -12.7(4)
Ir C10 C11 C16 -127.5(3)
C14 C10 C11 Ir -60.92(18)
C15 C10 C11 Ir 114.9(3)
N Ir C11 C10 -69.09(17)
C14 Ir C11 C10 36.46(16)
C13 Ir C11 C10 79.51(17)
C12 Ir C11 C10 115.5(2)
P Ir C11 C10 -156.65(13)
S Ir C11 C10 49.7(3)
N Ir C11 C12 175.45(15)
C14 Ir C11 C12 -79.00(17)
C13 Ir C11 C12 -35.95(16)
C10 Ir C11 C12 -115.5(2)
P Ir C11 C12 87.89(15)
S Ir C11 C12 -65.8(2)
N Ir C11 C16 52.7(3)
C14 Ir C11 C16 158.2(3)
C13 Ir C11 C16 -158.7(3)
C10 Ir C11 C16 121.8(3)
C12 Ir C11 C16 -122.8(3)
P Ir C11 C16 -34.9(3)
S Ir C11 C16 171.45(17)
C10 C11 C12 C13 -3.9(3)
C16 C11 C12 C13 -171.6(3)
Ir C11 C12 C13 60.30(18)
C10 C11 C12 C17 167.8(3)
C16 C11 C12 C17 0.1(4)
Ir C11 C12 C17 -128.0(3)
C10 C11 C12 Ir -64.20(17)
C16 C11 C12 Ir 128.1(3)
N Ir C12 C13 -126.70(18)
C11 Ir C12 C13 -119.3(2)
C14 Ir C12 C13 -38.61(16)
C10 Ir C12 C13 -80.72(17)
P Ir C12 C13 131.13(14)
S Ir C12 C13 33.66(19)
N Ir C12 C11 -7.4(2)
C14 Ir C12 C11 80.68(16)
C13 Ir C12 C11 119.3(2)
C10 Ir C12 C11 38.56(15)
P Ir C12 C11 -109.59(14)
S Ir C12 C11 152.95(12)
N Ir C12 C17 111.0(3)
C11 Ir C12 C17 118.4(4)
C14 Ir C12 C17 -160.9(3)
C13 Ir C12 C17 -122.3(4)
C10 Ir C12 C17 157.0(3)
P Ir C12 C17 8.9(3)
S Ir C12 C17 -88.6(3)
C11 C12 C13 C14 2.5(3)
C17 C12 C13 C14 -169.0(3)
Ir C12 C13 C14 62.03(18)
C11 C12 C13 C18 178.4(3)
C17 C12 C13 C18 6.9(4)
Ir C12 C13 C18 -122.1(3)
C11 C12 C13 Ir -59.49(18)
C17 C12 C13 Ir 129.0(3)
N Ir C13 C12 113.1(2)
C11 Ir C13 C12 36.77(15)
C14 Ir C13 C12 116.5(2)
C10 Ir C13 C12 79.30(16)
P Ir C13 C12 -68.27(17)
S Ir C13 C12 -154.38(14)
N Ir C13 C14 -3.4(3)
C11 Ir C13 C14 -79.75(16)
C10 Ir C13 C14 -37.22(15)
C12 Ir C13 C14 -116.5(2)
P Ir C13 C14 175.20(12)
S Ir C13 C14 89.10(14)
N Ir C13 C18 -123.9(3)
C11 Ir C13 C18 159.7(3)
C14 Ir C13 C18 -120.5(3)
C10 Ir C13 C18 -157.8(3)
C12 Ir C13 C18 122.9(3)
P Ir C13 C18 54.7(3)
S Ir C13 C18 -31.4(3)
C11 C10 C14 C13 -2.2(3)
C15 C10 C14 C13 -177.9(2)
Ir C10 C14 C13 -62.73(18)
C11 C10 C14 C19 -178.2(2)
C15 C10 C14 C19 6.0(4)
Ir C10 C14 C19 121.2(3)
C11 C10 C14 Ir 60.52(18)
C15 C10 C14 Ir -115.2(3)
C12 C13 C14 C10 -0.2(3)
C18 C13 C14 C10 -176.1(3)
Ir C13 C14 C10 63.09(18)
C12 C13 C14 C19 176.0(2)
C18 C13 C14 C19 0.1(4)
Ir C13 C14 C19 -120.7(3)
C12 C13 C14 Ir -63.30(18)
C18 C13 C14 Ir 120.8(3)
N Ir C14 C10 61.17(17)
C11 Ir C14 C10 -37.01(15)
C13 Ir C14 C10 -117.0(2)
C12 Ir C14 C10 -79.68(16)
P Ir C14 C10 -135.3(3)
S Ir C14 C10 148.08(14)
N Ir C14 C13 178.13(15)
C11 Ir C14 C13 79.96(16)
C10 Ir C14 C13 117.0(2)
C12 Ir C14 C13 37.29(15)
P Ir C14 C13 -18.3(4)
S Ir C14 C13 -94.96(15)
N Ir C14 C19 -62.4(3)
C11 Ir C14 C19 -160.6(3)
C13 Ir C14 C19 119.4(3)
C10 Ir C14 C19 -123.6(3)
C12 Ir C14 C19 156.7(3)
P Ir C14 C19 101.1(4)
S Ir C14 C19 24.5(3)
C24 P C21 C22 -170.6(2)
C1 P C21 C22 -59.1(2)
Ir P C21 C22 47.9(2)
C24 P C21 C23 65.1(2)
C1 P C21 C23 176.69(19)
Ir P C21 C23 -76.3(2)
C21 P C24 C25 -91.2(2)
C1 P C24 C25 155.0(2)
Ir P C24 C25 50.7(2)
C21 P C24 C26 37.2(2)
C1 P C24 C26 -76.6(2)
Ir P C24 C26 179.08(16)
Ir N C27 C28 -173.9(2)
Ir N C27 C1 1.3(3)
C7A C1 C27 N 170.1(2)
C2 C1 C27 N -73.6(3)
P C1 C27 N 33.9(3)
C7A C1 C27 C28 -14.6(4)
C2 C1 C27 C28 101.8(3)
P C1 C27 C28 -150.7(2)
